data_7224458
loop_
_publ_author_name
'Slav\'ik, Petr'
'Eigner, V\'aclav'
'Lhot\'ak, Pavel'

_publ_section_title
;
 Shaping of calix[4]arenes via double bridging of the upper rim
;
_journal_issue 26
_journal_name_full CrystEngComm
_journal_page_first 4964
_journal_paper_doi 10.1039/C6CE00314A
_journal_volume 18
_journal_year 2016
_chemical_absolute_configuration ad
_chemical_formula_moiety 'C42 H44 O6, 0.536(C H2 Cl2)'
_chemical_formula_sum 'C42.54 H45.07 Cl1.07 O6'
_chemical_formula_weight 690.30
_space_group_IT_number 113
_symmetry_cell_setting tetragonal
_symmetry_space_group_name_Hall 'P -4 2ab'
_symmetry_space_group_name_H-M 'P -4 21 m'
_atom_sites_solution_hydrogens difmap
_atom_sites_solution_primary direct
_atom_sites_solution_secondary difmap
_audit_update_record
;
2016-02-03 deposited with the CCDC.
2016-02-29 downloaded from the CCDC.
;
_cell_angle_alpha 90
_cell_angle_beta 90
_cell_angle_gamma 90
_cell_formula_units_Z 2
_cell_length_a 13.8543(10)
_cell_length_b 13.8543(10)
_cell_length_c 9.9079(10)
_cell_measurement_reflns_used 6000
_cell_measurement_temperature 180
_cell_measurement_theta_max 76
_cell_measurement_theta_min 5
_cell_volume 1901.7(3)
_computing_cell_refinement 'CrysAlis, (Oxford Diffraction, 2002)'
_computing_data_collection 'Xcalibur, (Oxford Diffraction, 2002)'
_computing_data_reduction 'CrysAlis, (Oxford Diffraction, 2002)'
_computing_molecular_graphics 'CAMERON (Watkin et al., 1996)'
_computing_publication_material 'CRYSTALS (Betteridge et al., 2003)'
_computing_structure_refinement 'CRYSTALS (Betteridge et al., 2003)'
_computing_structure_solution 'Superflip (Palatinus & Chapuis, 2007)'
_diffrn_ambient_pressure 101
_diffrn_ambient_temperature 180
_diffrn_measured_fraction_theta_full 0.996
_diffrn_measured_fraction_theta_max 0.987
_diffrn_measurement_device Area
_diffrn_measurement_device_type 'Oxford Diffraction XCALIBUR'
_diffrn_measurement_method \w
_diffrn_radiation_monochromator graphite
_diffrn_radiation_type 'Cu K\a'
_diffrn_radiation_wavelength 1.54184
_diffrn_reflns_av_R_equivalents 0.040
_diffrn_reflns_limit_h_max 17
_diffrn_reflns_limit_h_min -17
_diffrn_reflns_limit_k_max 17
_diffrn_reflns_limit_k_min -17
_diffrn_reflns_limit_l_max 11
_diffrn_reflns_limit_l_min -7
_diffrn_reflns_number 10619
_diffrn_reflns_theta_full 69.837
_diffrn_reflns_theta_max 75.910
_diffrn_reflns_theta_min 4.463
_diffrn_standards_number 0
_exptl_absorpt_coefficient_mu 1.300
_exptl_absorpt_correction_T_max 0.69
_exptl_absorpt_correction_T_min 0.37
_exptl_absorpt_correction_type multi-scan
_exptl_absorpt_process_details 'CrysAlis, (Oxford Diffraction, 2002)'
_exptl_crystal_colour colourless
_exptl_crystal_density_diffrn 1.205
_exptl_crystal_density_method 'not measured'
_exptl_crystal_description block
_exptl_crystal_F_000 732.997
_exptl_crystal_size_max 0.650
_exptl_crystal_size_mid 0.410
_exptl_crystal_size_min 0.290
_refine_diff_density_max 0.20
_refine_diff_density_min -0.20
_refine_ls_abs_structure_details 'Flack (1983), 871 Friedel-pairs'
_refine_ls_abs_structure_Flack 0.00(6)
_refine_ls_extinction_method None
_refine_ls_goodness_of_fit_ref 0.9885
_refine_ls_hydrogen_treatment constr
_refine_ls_matrix_type full
_refine_ls_number_parameters 159
_refine_ls_number_reflns 2047
_refine_ls_number_restraints 55
_refine_ls_R_factor_all 0.0622
_refine_ls_R_factor_gt 0.0584
_refine_ls_shift/su_max 0.0078419
_refine_ls_shift/su_mean 0.0001567
_refine_ls_structure_factor_coef Fsqd
_refine_ls_weighting_details
;
 Method, part 1, Chebychev polynomial, (Watkin, 1994, Prince, 1982) 
 [weight] = 1.0/[A~0~*T~0~(x)+A~1~*T~1~(x) ... +A~n-1~]*T~n-1~(x)] 
 where A~i~ are the Chebychev coefficients listed below and x= Fcalc/Fmax 
 Method = Robust Weighting (Prince, 1982) 
 W = [weight] * [1-(deltaF/6*sigmaF)^2^]^2^ 
 A~i~ are: 
 0.222E+04 0.373E+04 0.225E+04 908. 196. 
;
_refine_ls_weighting_scheme calc
_refine_ls_wR_factor_all 0.1459
_refine_ls_wR_factor_gt 0.1417
_refine_ls_wR_factor_ref 0.1459
_reflns_limit_h_max 12
_reflns_limit_h_min -12
_reflns_limit_k_max 17
_reflns_limit_k_min 0
_reflns_limit_l_max 11
_reflns_limit_l_min 0
_reflns_number_gt 1848
_reflns_number_total 2057
_reflns_threshold_expression I>2.0\s(I)
_oxford_diffrn_Wilson_B_factor 0.00
_oxford_diffrn_Wilson_scale 0.00
_oxford_refine_ls_r_factor_ref 0.0622
_oxford_refine_ls_scale 6.0(2)
_oxford_reflns_number_all 2047
_oxford_reflns_threshold_expression_ref I>0.0\s(I)
_cod_data_source_file c6ce00314a2.cif
_cod_data_source_block 8_PE456_2_4
_cod_depositor_comments 'Adding full bibliography for 7224456--7224459.cif.'
_cod_original_sg_symbol_Hall 'P -4 2ab '
_cod_original_sg_symbol_H-M 'P -4 21 m '
_cod_database_code 7224458

loop_
_symmetry_equiv_pos_as_xyz
x,y,z
y,-x,-z
-x,-y,z
-y,x,-z
-x+1/2,y+1/2,-z
-y+1/2,-x+1/2,z
x+1/2,-y+1/2,-z
y+1/2,x+1/2,z

loop_
_atom_site_label
_atom_site_type_symbol
_atom_site_fract_x
_atom_site_fract_y
_atom_site_fract_z
_atom_site_U_iso_or_equiv
_atom_site_occupancy
_atom_site_adp_type
_atom_site_refinement_flags_posn
_atom_site_refinement_flags_adp
_atom_site_refinement_flags_occupancy
_atom_site_disorder_assembly
_atom_site_disorder_group
C1 C 0.1385(2) 0.6385(2) -0.1013(4) 0.0618 1.0000 Uani S T . . .
C2 C 0.18646(17) 0.56052(18) -0.1843(3) 0.0578 1.0000 Uani . . . . .
C3 C 0.20367(17) 0.57706(19) -0.3218(3) 0.0604 1.0000 Uani . . . . .
C4 C 0.2437(2) 0.5048(2) -0.4005(3) 0.0671 1.0000 Uani . . . . .
C5 C 0.25366(19) 0.4127(2) -0.3511(3) 0.0661 1.0000 Uani . . . . .
C6 C 0.23019(17) 0.39270(18) -0.2161(3) 0.0603 1.0000 Uani . . . . .
C7 C 0.21105(18) 0.28895(18) -0.1741(4) 0.0675 1.0000 Uani S T . . .
C8 C 0.20625(17) 0.46972(19) -0.1317(3) 0.0585 1.0000 Uani . . . . .
C9 C 0.16624(18) 0.66624(18) -0.3856(4) 0.0638 1.0000 Uani S T . . .
O10 O 0.19914(16) 0.69914(16) -0.4912(4) 0.0857 1.0000 Uani S T . . .
O11 O 0.19278(15) 0.45406(16) 0.0044(2) 0.0741 1.0000 Uani D U . . .
C12 C 0.2798(4) 0.4845(5) 0.0774(5) 0.0895 0.664(7) Uani D U P 1 1
C13 C 0.2819(5) 0.4319(5) 0.2110(5) 0.1114 0.664(7) Uani D U P 1 1
C14 C 0.3763(5) 0.4582(5) 0.2834(7) 0.1034 0.664(7) Uani D U P 1 1
C112 C 0.2655(7) 0.4203(6) 0.0980(9) 0.0814 0.336(7) Uani D U P 1 2
C113 C 0.3121(8) 0.5077(7) 0.1612(14) 0.1025 0.336(7) Uani D U P 1 2
C114 C 0.4145(8) 0.4826(11) 0.2132(18) 0.1095 0.336(7) Uani D U P 1 2
C901 C 0.000000(9) 0.500000(9) 0.2030(13) 0.0715 0.536(6) Uani S T P 2 1
Cl902 Cl 0.07472(19) 0.57472(19) 0.3023(3) 0.1137 0.536(6) Uani S T P 2 1
H11 H 0.1864 0.6864 -0.0710 0.0725 1.0000 Uiso RS . . . .
H12 H 0.1103 0.6103 -0.0232 0.0719 1.0000 Uiso RS . . . .
H41 H 0.2648 0.5181 -0.4898 0.0799 1.0000 Uiso R . . . .
H51 H 0.2763 0.3620 -0.4106 0.0782 1.0000 Uiso R . . . .
H121 H 0.2725 0.5538 0.0943 0.1082 0.664(7) Uiso R . P 1 1
H122 H 0.3414 0.4692 0.0266 0.1080 0.664(7) Uiso R . P 1 1
H131 H 0.2275 0.4631 0.2594 0.1328 0.664(7) Uiso R . P 1 1
H132 H 0.2698 0.3646 0.2039 0.1330 0.664(7) Uiso R . P 1 1
H141 H 0.3705 0.4379 0.3810 0.1602 0.664(7) Uiso R . P 1 1
H142 H 0.3867 0.5279 0.2769 0.1608 0.664(7) Uiso R . P 1 1
H143 H 0.4258 0.4167 0.2371 0.1611 0.664(7) Uiso R . P 1 1
H1121 H 0.3128 0.3811 0.0470 0.1059 0.336(7) Uiso R . P 1 2
H1122 H 0.2400 0.3843 0.1735 0.1061 0.336(7) Uiso R . P 1 2
H1131 H 0.3235 0.5536 0.0870 0.1252 0.336(7) Uiso R . P 1 2
H1132 H 0.2675 0.5347 0.2284 0.1248 0.336(7) Uiso R . P 1 2
H1143 H 0.4180 0.5077 0.3118 0.1504 0.336(7) Uiso R . P 1 2
H1142 H 0.4675 0.5143 0.1489 0.1500 0.336(7) Uiso R . P 1 2
H1141 H 0.4192 0.4078 0.2076 0.1506 0.336(7) Uiso R . P 1 2
H9011 H -0.0396 0.5396 0.1476 0.0927 0.536(6) Uiso RS . P 2 1
H71 H 0.2538 0.2462 -0.2195 0.0825 1.0000 Uiso RS . . . .
H72 H 0.2184 0.2816 -0.0793 0.0825 1.0000 Uiso RS . . . .

loop_
_atom_site_aniso_label
_atom_site_aniso_U_11
_atom_site_aniso_U_22
_atom_site_aniso_U_33
_atom_site_aniso_U_23
_atom_site_aniso_U_13
_atom_site_aniso_U_12
C1 0.0598(12) 0.0598(12) 0.066(2) -0.0109(12) -0.0109(12) -0.0015(15)
C2 0.0464(11) 0.0586(12) 0.0683(14) -0.0087(11) -0.0082(10) -0.0041(9)
C3 0.0500(12) 0.0590(13) 0.0722(15) -0.0026(12) 0.0047(11) -0.0087(10)
C4 0.0579(14) 0.0678(15) 0.0756(16) -0.0020(13) 0.0152(13) -0.0031(12)
C5 0.0563(13) 0.0640(14) 0.0780(17) -0.0071(13) 0.0088(12) 0.0030(12)
C6 0.0451(11) 0.0628(14) 0.0729(15) -0.0028(12) -0.0038(10) 0.0060(10)
C7 0.0638(13) 0.0638(13) 0.075(2) 0.0023(11) -0.0023(11) 0.0192(16)
C8 0.0462(11) 0.0672(14) 0.0620(13) -0.0049(11) -0.0077(10) 0.0074(10)
C9 0.0597(12) 0.0597(12) 0.072(2) 0.0045(11) 0.0045(11) -0.0162(16)
O10 0.0805(12) 0.0805(12) 0.096(2) 0.0203(11) 0.0203(11) -0.0139(14)
O11 0.0819(12) 0.0823(12) 0.0582(9) -0.0018(9) -0.0145(9) 0.0166(10)
C12 0.086(3) 0.105(4) 0.078(3) 0.001(3) -0.028(3) 0.004(3)
C13 0.131(5) 0.111(5) 0.092(4) -0.006(3) -0.031(4) 0.004(4)
C14 0.105(4) 0.109(4) 0.097(4) -0.016(4) -0.018(4) 0.016(3)
C112 0.111(6) 0.069(5) 0.064(5) 0.002(4) -0.016(5) 0.018(5)
C113 0.114(7) 0.069(5) 0.124(7) -0.006(5) -0.052(6) 0.013(5)
C114 0.114(7) 0.109(7) 0.105(7) -0.003(7) -0.011(7) -0.003(6)
C901 0.063(3) 0.063(3) 0.088(7) 0.0000 0.0000 0.013(4)
Cl902 0.1310(17) 0.1310(17) 0.0791(15) -0.0291(12) -0.0291(12) 0.0212(17)

loop_
_atom_type_symbol
_atom_type_scat_dispersion_real
_atom_type_scat_dispersion_imag
_atom_type_scat_Cromer_Mann_a1
_atom_type_scat_Cromer_Mann_b1
_atom_type_scat_Cromer_Mann_a2
_atom_type_scat_Cromer_Mann_b2
_atom_type_scat_Cromer_Mann_a3
_atom_type_scat_Cromer_Mann_b3
_atom_type_scat_Cromer_Mann_a4
_atom_type_scat_Cromer_Mann_b4
_atom_type_scat_Cromer_Mann_c
_atom_type_scat_source
C 0.0181 0.0091 2.3100 20.8439 1.0200 10.2075 1.5886 0.5687 0.8650 51.6512 0.2156 'International Tables Vol C 4.2.6.8 and 6.1.1.4'
H 0.0000 0.0000 0.4930 10.5109 0.3229 26.1257 0.1402 3.1424 0.0408 57.7998 0.0030 'International Tables Vol C 4.2.6.8 and 6.1.1.4'
Cl 0.3639 0.7018 11.4604 0.0104 7.1964 1.1662 6.2556 18.5194 1.6455 47.7784 -9.5574 'International Tables Vol C 4.2.6.8 and 6.1.1.4'
O 0.0492 0.0322 3.0485 13.2771 2.2868 5.7011 1.5463 0.3239 0.8670 32.9089 0.2508 'International Tables Vol C 4.2.6.8 and 6.1.1.4'

loop_
_geom_angle_atom_site_label_1
_geom_angle_site_symmetry_1
_geom_angle_atom_site_label_2
_geom_angle_atom_site_label_3
_geom_angle_site_symmetry_3
_geom_angle
_geom_angle_publ_flag
C2 8_455 C1 C2 . 109.4(3) yes
C2 8_455 C1 H11 . 110.5 no
C2 . C1 H11 . 110.5 no
C2 8_455 C1 H12 . 109.3 no
C2 . C1 H12 . 109.3 no
H11 . C1 H12 . 107.8 no
C1 . C2 C3 . 119.1(3) yes
C1 . C2 C8 . 121.9(3) yes
C3 . C2 C8 . 118.7(2) yes
C2 . C3 C4 . 119.8(2) yes
C2 . C3 C9 . 119.4(2) yes
C4 . C3 C9 . 120.2(3) yes
C3 . C4 C5 . 120.7(2) yes
C3 . C4 H41 . 120.5 no
C5 . C4 H41 . 118.8 no
C4 . C5 C6 . 119.9(3) yes
C4 . C5 H51 . 119.2 no
C6 . C5 H51 . 120.8 no
C5 . C6 C7 . 119.2(3) yes
C5 . C6 C8 . 118.4(3) yes
C7 . C6 C8 . 121.2(3) yes
C6 . C7 C6 6_555 104.8(3) yes
C6 . C7 H71 . 110.5 no
C6 6_555 C7 H71 . 110.5 no
C6 . C7 H72 . 110.7 no
C6 6_555 C7 H72 . 110.7 no
H71 . C7 H72 . 109.5 no
C6 . C8 C2 . 120.9(2) yes
C6 . C8 O11 . 119.9(2) yes
C2 . C8 O11 . 118.9(2) yes
C3 . C9 C3 8_455 113.7(3) yes
C3 . C9 O10 . 122.87(16) yes
C3 8_455 C9 O10 . 122.87(16) yes
C8 . O11 C12 . 109.0(3) yes
C8 . O11 C112 . 125.7(5) yes
O11 . C12 C13 . 108.0(4) yes
O11 . C12 H121 . 106.3 no
C13 . C12 H121 . 109.0 no
O11 . C12 H122 . 112.8 no
C13 . C12 H122 . 108.5 no
H121 . C12 H122 . 112.1 no
C12 . C13 C14 . 108.1(4) yes
C12 . C13 H131 . 101.5 no
C14 . C13 H131 . 108.6 no
C12 . C13 H132 . 113.8 no
C14 . C13 H132 . 114.6 no
H131 . C13 H132 . 109.3 no
C13 . C14 H141 . 108.2 no
C13 . C14 H142 . 109.2 no
H141 . C14 H142 . 110.4 no
C13 . C14 H143 . 103.5 no
H141 . C14 H143 . 109.5 no
H142 . C14 H143 . 115.7 no
O11 . C112 C113 . 107.8(5) yes
O11 . C112 H1121 . 108.1 no
C113 . C112 H1121 . 111.7 no
O11 . C112 H1122 . 114.0 no
C113 . C112 H1122 . 104.5 no
H1121 . C112 H1122 . 110.7 no
C112 . C113 C114 . 110.5(7) yes
C112 . C113 H1131 . 106.1 no
C114 . C113 H1131 . 104.4 no
C112 . C113 H1132 . 108.5 no
C114 . C113 H1132 . 115.8 no
H1131 . C113 H1132 . 111.1 no
C113 . C114 H1143 . 106.3 no
C113 . C114 H1142 . 109.8 no
H1143 . C114 H1142 . 113.1 no
C113 . C114 H1141 . 105.3 no
H1143 . C114 H1141 . 112.4 no
H1142 . C114 H1141 . 109.6 no
Cl902 6_555 C901 H9011 3_565 108.8 no
Cl902 6_555 C901 Cl902 . 112.2(7) yes
H9011 3_565 C901 Cl902 . 108.8 no
Cl902 6_555 C901 H9011 . 108.8 no
H9011 3_565 C901 H9011 . 109.5 no
Cl902 . C901 H9011 . 108.8 no

loop_
_geom_bond_atom_site_label_1
_geom_bond_atom_site_label_2
_geom_bond_site_symmetry_2
_geom_bond_distance
_geom_bond_publ_flag
C1 C2 8_455 1.512(3) yes
C1 C2 . 1.512(3) yes
C1 H11 . 0.985 no
C1 H12 . 0.951 no
C2 C3 . 1.401(4) yes
C2 C8 . 1.389(4) yes
C3 C4 . 1.385(4) yes
C3 C9 . 1.482(3) yes
C4 C5 . 1.375(4) yes
C4 H41 . 0.949 no
C5 C6 . 1.404(4) yes
C5 H51 . 0.968 no
C6 C7 . 1.520(3) yes
C6 C8 . 1.396(4) yes
C7 H71 . 0.950 no
C7 H72 . 0.950 no
C8 O11 . 1.379(3) yes
C9 O10 . 1.230(5) yes
O11 C12 . 1.468(4) yes
O11 C112 . 1.447(4) yes
C12 C13 . 1.511(4) yes
C12 H121 . 0.980 no
C12 H122 . 1.013 no
C13 C14 . 1.536(5) yes
C13 H131 . 0.993 no
C13 H132 . 0.950 no
C14 H141 . 1.010 no
C14 H142 . 0.979 no
C14 H143 . 1.005 no
C112 C113 . 1.508(5) yes
C112 H1121 . 0.989 no
C112 H1122 . 0.967 no
C113 C114 . 1.548(5) yes
C113 H1131 . 0.984 no
C113 H1132 . 0.982 no
C114 H1143 . 1.037 no
C114 H1142 . 1.068 no
C114 H1141 . 1.041 no
C901 Cl902 6_555 1.764(8) yes
C901 H9011 3_565 0.950 no
C901 Cl902 . 1.764(8) yes
C901 H9011 . 0.950 no

loop_
_geom_hbond_atom_site_label_D
_geom_hbond_atom_site_label_H
_geom_hbond_atom_site_label_A
_geom_hbond_site_symmetry_A
_geom_hbond_angle_DHA
_geom_hbond_distance_DH
_geom_hbond_distance_HA
_geom_hbond_distance_DA
_geom_hbond_publ_flag
C5 H51 O10 4_654 160 0.968 2.481 3.409(7) yes
C901 H9011 O11 3_565 145 0.950 2.555 3.378(7) yes
C901 H9011 O11 8_455 145 0.950 2.555 3.378(7) yes
